data_1566276
loop_
_publ_author_name
'Kunde, Tom'
'Pausch, Tobias'
'Gu\'nka, Piotr A'
'Krzy\.zanowski, Maurycy'
'Kasprzak, Artur'
'Schmidt, Bernd M.'

_publ_section_title
;
 Fast, solvent-free synthesis of ferrocene-containing organic cages
 <i>via</i> dynamic covalent chemistry in the solid state.
;
_journal_issue 10
_journal_name_full 'Chemical science'
_journal_page_first 2877
_journal_page_last 2883
_journal_paper_doi 10.1039/d1sc06372c
_journal_volume 13
_journal_year 2022
_chemical_formula_sum 'C113 H114 Cl18 Fe3 N6'
_chemical_formula_weight 2361.76
_space_group_crystal_system triclinic
_space_group_IT_number 2
_space_group_name_Hall '-P 1'
_space_group_name_H-M_alt 'P -1'
_atom_sites_solution_hydrogens geom
_audit_creation_method SHELXL-2018/3
_audit_update_record
;
2021-11-15 deposited with the CCDC.	2022-01-31 downloaded from the CCDC.
;
_cell_angle_alpha 102.3950(10)
_cell_angle_beta 99.882(2)
_cell_angle_gamma 91.2830(10)
_cell_formula_units_Z 2
_cell_length_a 16.0318(3)
_cell_length_b 17.0394(2)
_cell_length_c 21.0388(4)
_cell_measurement_reflns_used 40746
_cell_measurement_temperature 100.01(10)
_cell_measurement_theta_max 30.9110
_cell_measurement_theta_min 1.9830
_cell_volume 5519.49(17)
_computing_structure_refinement 'SHELXL-2018/3 (Sheldrick, 2018)'
_computing_structure_solution 'SHELXT 2014/4 (Sheldrick, 2014)'
_diffrn_ambient_temperature 100(2)
_diffrn_measured_fraction_theta_full 0.999
_diffrn_measured_fraction_theta_max 0.822
_diffrn_measurement_device_type 'XtaLAB Synergy, Dualflex, HyPix'
_diffrn_radiation_type MoK\a
_diffrn_radiation_wavelength 0.71073
_diffrn_reflns_av_R_equivalents 0.0420
_diffrn_reflns_av_unetI/netI 0.0389
_diffrn_reflns_Laue_measured_fraction_full 0.999
_diffrn_reflns_Laue_measured_fraction_max 0.822
_diffrn_reflns_limit_h_max 22
_diffrn_reflns_limit_h_min -22
_diffrn_reflns_limit_k_max 23
_diffrn_reflns_limit_k_min -21
_diffrn_reflns_limit_l_max 28
_diffrn_reflns_limit_l_min -29
_diffrn_reflns_number 106018
_diffrn_reflns_point_group_measured_fraction_full 0.999
_diffrn_reflns_point_group_measured_fraction_max 0.822
_diffrn_reflns_theta_full 25.242
_diffrn_reflns_theta_max 30.837
_diffrn_reflns_theta_min 1.979
_diffrn_source 'micro-focus sealed X-ray tube'
_exptl_absorpt_coefficient_mu 0.876
_exptl_absorpt_correction_type multi-scan
_exptl_absorpt_process_details
;
CrysAlisPro 1.171.41.90a (Rigaku Oxford Diffraction, 2020)
Empirical absorption correction using spherical harmonics,
implemented in SCALE3 ABSPACK scaling algorithm.
;
_exptl_crystal_colour orange
_exptl_crystal_density_diffrn 1.421
_exptl_crystal_description fragment
_exptl_crystal_F_000 2436
_exptl_transmission_factor_max 1.410
_exptl_transmission_factor_min 0.658
_refine_diff_density_max 2.082
_refine_diff_density_min -1.369
_refine_diff_density_rms 0.128
_refine_ls_extinction_method none
_refine_ls_goodness_of_fit_ref 1.022
_refine_ls_hydrogen_treatment constr
_refine_ls_matrix_type full
_refine_ls_number_parameters 1270
_refine_ls_number_reflns 28532
_refine_ls_number_restraints 61
_refine_ls_restrained_S_all 1.023
_refine_ls_R_factor_all 0.0844
_refine_ls_R_factor_gt 0.0652
_refine_ls_shift/su_max 0.013
_refine_ls_shift/su_mean 0.000
_refine_ls_structure_factor_coef Fsqd
_refine_ls_weighting_details 'w=1/[\s^2^(Fo^2^)+(0.1225P)^2^+8.6764P] where P=(Fo^2^+2Fc^2^)/3'
_refine_ls_weighting_scheme calc
_refine_ls_wR_factor_gt 0.1848
_refine_ls_wR_factor_ref 0.2010
_reflns_Friedel_coverage 0.000
_reflns_number_gt 22150
_reflns_number_total 28532
_reflns_threshold_expression 'I > 2\s(I)'
_cod_data_source_file d1sc06372c2.cif
_cod_data_source_block PMS5_auto
_cod_depositor_comments 'Adding full bibliography for 1566274--1566277.cif.'
_cod_original_cell_volume 5519.48(17)
_cod_database_code 1566276
_shelx_shelxl_version_number 2018/3
_shelx_space_group_comment
;
The symmetry employed for this shelxl refinement is uniquely defined
by the following loop, which should always be used as a source of
symmetry information in preference to the above space-group names.
They are only intended as comments.
;
_shelx_estimated_absorpt_t_min 0.64792
_shelx_estimated_absorpt_t_max 1.00000

loop_
_space_group_symop_operation_xyz
'x, y, z'
'-x, -y, -z'

loop_
_atom_site_label
_atom_site_type_symbol
_atom_site_fract_x
_atom_site_fract_y
_atom_site_fract_z
_atom_site_U_iso_or_equiv
_atom_site_adp_type
_atom_site_occupancy
_atom_site_site_symmetry_order
_atom_site_calc_flag
_atom_site_refinement_flags_posn
_atom_site_refinement_flags_adp
_atom_site_refinement_flags_occupancy
_atom_site_disorder_assembly
_atom_site_disorder_group
Fe1 Fe 0.52594(3) 0.91146(2) 0.65365(2) 0.01865(9) Uani 1 1 d . . . . .
Fe2 Fe 0.25166(3) 0.42439(2) 0.49258(2) 0.01820(9) Uani 1 1 d . . . . .
Fe3 Fe -0.03259(3) 0.82316(2) 0.33910(2) 0.02093(10) Uani 1 1 d . . . . .
Cl4 Cl 0.69448(6) 0.09148(5) 0.92739(5) 0.03718(19) Uani 1 1 d . . . . .
Cl8 Cl 0.34885(6) 0.62792(5) 0.72554(5) 0.0397(2) Uani 1 1 d . . . . .
Cl7 Cl 0.58622(6) -0.02019(6) 0.96718(5) 0.0410(2) Uani 1 1 d . . . . .
Cl6 Cl 0.73986(7) -0.07274(5) 0.92003(5) 0.0396(2) Uani 1 1 d . . . . .
Cl12 Cl 0.59008(7) 0.69512(6) 0.93120(5) 0.0468(2) Uani 1 1 d . . . . .
Cl16 Cl 0.79778(7) 0.88351(6) 0.08503(5) 0.0496(2) Uani 1 1 d . . . . .
Cl20 Cl 0.24851(6) 0.81011(7) 0.51571(5) 0.0459(2) Uani 1 1 d . . . . .
Cl15 Cl 0.52519(8) 0.79666(6) 0.84301(5) 0.0493(2) Uani 1 1 d . . . . .
Cl24 Cl 0.16243(7) 0.54163(6) 0.27027(6) 0.0485(2) Uani 1 1 d . . . . .
Cl14 Cl 0.41244(7) 0.72577(9) 0.91159(5) 0.0564(3) Uani 1 1 d . . . . .
Cl10 Cl 0.20955(7) 0.71531(7) 0.76985(6) 0.0548(3) Uani 1 1 d . . . . .
Cl22 Cl 0.18149(8) 0.96659(7) 0.51775(6) 0.0561(3) Uani 1 1 d . . . . .
Cl27 Cl 0.30686(8) 0.63297(9) 0.24621(6) 0.0597(3) Uani 1 1 d . . . . .
Cl26 Cl 0.25537(8) 0.66849(8) 0.37396(7) 0.0608(3) Uani 1 1 d . . . . .
Cl18 Cl 0.87702(9) 0.77693(8) -0.01000(7) 0.0654(3) Uani 1 1 d . . . . .
Cl11 Cl 0.26389(8) 0.73633(9) 0.65139(8) 0.0661(3) Uani 1 1 d . . . . .
Cl19 Cl 0.76282(12) 0.71246(8) 0.06352(7) 0.0765(4) Uani 1 1 d . . . . .
Cl23 Cl 0.30444(9) 0.91136(9) 0.43578(7) 0.0663(3) Uani 1 1 d . . . . .
N63 N 0.66498(17) 0.80183(15) 0.29514(13) 0.0242(5) Uani 1 1 d . . . . .
N35 N 0.33066(17) 0.75656(16) 0.12569(13) 0.0244(5) Uani 1 1 d . . . . .
N117 N -0.15577(17) 0.89868(16) 0.70185(12) 0.0248(5) Uani 1 1 d . . . . .
N49 N 0.51060(16) 0.46443(15) 0.21180(13) 0.0226(5) Uani 1 1 d . . . . .
N103 N -0.01884(18) 0.59902(16) 0.77031(14) 0.0279(5) Uani 1 1 d . . . . .
N89 N 0.19115(16) 0.92460(16) 0.89510(13) 0.0239(5) Uani 1 1 d . . . . .
C94 C 0.25193(19) 0.93272(18) 0.79960(15) 0.0224(6) Uani 1 1 d . . . . .
C90 C 0.18165(19) 0.91589(17) 0.83275(15) 0.0221(5) Uani 1 1 d . . . . .
H90 H 0.127501 0.897925 0.806560 0.026 Uiso 1 1 calc R U . . .
C74 C 0.5000(2) 0.80072(17) 0.67282(15) 0.0241(6) Uani 1 1 d . . . . .
H74 H 0.462567 0.788795 0.700396 0.029 Uiso 1 1 calc R U . . .
C122 C -0.0713(2) 0.86250(18) 0.61688(15) 0.0229(6) Uani 1 1 d . . . . .
C71 C 0.55260(18) 0.82033(16) 0.58071(14) 0.0208(5) Uani 1 1 d . . . . .
C67 C 0.50448(19) 0.78168(17) 0.39434(15) 0.0225(6) Uani 1 1 d . . . . .
H67 H 0.459626 0.758069 0.359198 0.027 Uiso 1 1 calc R U . . .
C125 C -0.04603(19) 0.76989(17) 0.41572(14) 0.0213(5) Uani 1 1 d . . . . .
C68 C 0.57977(19) 0.81009(17) 0.37997(14) 0.0210(5) Uani 1 1 d . . . . .
C108 C 0.03533(18) 0.58508(17) 0.66895(15) 0.0216(5) Uani 1 1 d . . . . .
C111 C 0.13014(18) 0.45575(18) 0.49957(15) 0.0223(6) Uani 1 1 d . . . . .
C75 C 0.47795(19) 0.79833(17) 0.60360(15) 0.0226(6) Uani 1 1 d . . . . .
H75 H 0.423150 0.784509 0.577219 0.027 Uiso 1 1 calc R U . . .
C121 C 0.00535(19) 0.83478(18) 0.60191(15) 0.0233(6) Uani 1 1 d . . . . .
H121 H 0.051565 0.834257 0.636733 0.028 Uiso 1 1 calc R U . . .
C54 C 0.46631(18) 0.49676(17) 0.31815(15) 0.0215(5) Uani 1 1 d . . . . .
C40 C 0.19490(19) 0.77151(18) 0.15935(15) 0.0231(6) Uani 1 1 d . . . . .
C86 C -0.09949(18) 0.86464(18) 0.81173(14) 0.0209(5) Uani 1 1 d . . . . .
C64 C 0.59311(19) 0.79177(17) 0.31095(14) 0.0222(6) Uani 1 1 d . . . . .
H64 H 0.545973 0.771573 0.276759 0.027 Uiso 1 1 calc R U . . .
C129 C -0.1161(2) 0.74692(19) 0.36170(15) 0.0253(6) Uani 1 1 d . . . . .
H129 H -0.173977 0.756127 0.363561 0.030 Uiso 1 1 calc R U . . .
C126 C 0.02924(19) 0.74470(17) 0.39078(15) 0.0228(6) Uani 1 1 d . . . . .
H126 H 0.085308 0.751752 0.415616 0.027 Uiso 1 1 calc R U . . .
C105 C 0.09970(18) 0.50035(17) 0.55826(15) 0.0217(5) Uani 1 1 d . . . . .
C118 C -0.08461(19) 0.87948(18) 0.68601(15) 0.0231(6) Uani 1 1 d . . . . .
H118 H -0.038380 0.875962 0.719987 0.028 Uiso 1 1 calc R U . . .
C50 C 0.49688(18) 0.51754(17) 0.26155(15) 0.0222(6) Uani 1 1 d . . . . .
H50 H 0.506926 0.572777 0.261806 0.027 Uiso 1 1 calc R U . . .
C65 C 0.55814(18) 0.82291(16) 0.51182(14) 0.0202(5) Uani 1 1 d . . . . .
C88 C 0.11675(19) 0.9129(2) 0.92584(14) 0.0246(6) Uani 1 1 d . . . . .
H88A H 0.100178 0.966743 0.946447 0.030 Uiso 1 1 calc R U . . .
H88B H 0.135107 0.884820 0.962002 0.030 Uiso 1 1 calc R U . . .
C57 C 0.37626(18) 0.44492(17) 0.48651(15) 0.0217(5) Uani 1 1 d . . . . .
C43 C 0.0199(2) 0.88191(19) 0.27873(16) 0.0264(6) Uani 1 1 d . . . . .
C115 C 0.16030(19) 0.48884(19) 0.45021(15) 0.0249(6) Uani 1 1 d . . . . .
H115 H 0.165011 0.544447 0.449976 0.030 Uiso 1 1 calc R U . . .
C106 C 0.08004(19) 0.58108(18) 0.56395(15) 0.0234(6) Uani 1 1 d . . . . .
H106 H 0.087935 0.607818 0.529987 0.028 Uiso 1 1 calc R U . . .
C53 C 0.44469(19) 0.41738(17) 0.32072(16) 0.0241(6) Uani 1 1 d . . . . .
H53 H 0.450157 0.374437 0.284797 0.029 Uiso 1 1 calc R U . . .
C36 C 0.25432(19) 0.73137(18) 0.11843(14) 0.0231(6) Uani 1 1 d . . . . .
H36 H 0.234222 0.684493 0.085177 0.028 Uiso 1 1 calc R U . . .
C120 C 0.01534(19) 0.80775(18) 0.53659(15) 0.0236(6) Uani 1 1 d . . . . .
H120 H 0.068291 0.788998 0.527351 0.028 Uiso 1 1 calc R U . . .
C34 C 0.38228(19) 0.71407(18) 0.07928(15) 0.0232(6) Uani 1 1 d . . . . .
H34A H 0.399198 0.750752 0.052423 0.028 Uiso 1 1 calc R U . . .
H34B H 0.348154 0.667530 0.048875 0.028 Uiso 1 1 calc R U . . .
C85 C -0.10893(19) 0.78092(18) 0.80391(14) 0.0222(6) Uani 1 1 d . . . . .
C72 C 0.62086(19) 0.83589(18) 0.63677(15) 0.0228(6) Uani 1 1 d . . . . .
H72 H 0.678033 0.851338 0.636350 0.027 Uiso 1 1 calc R U . . .
C104 C 0.00187(18) 0.63122(18) 0.72537(15) 0.0229(6) Uani 1 1 d . . . . .
H104 H -0.004607 0.687140 0.728569 0.027 Uiso 1 1 calc R U . . .
C87 C -0.02582(18) 0.90811(17) 0.85022(14) 0.0204(5) Uani 1 1 d . . . . .
C58 C 0.35339(19) 0.50153(18) 0.54114(15) 0.0242(6) Uani 1 1 d . . . . .
H58 H 0.356487 0.558446 0.547019 0.029 Uiso 1 1 calc R U . . .
C93 C 0.2326(2) 0.94380(19) 0.73493(16) 0.0256(6) Uani 1 1 d . . . . .
H93 H 0.175217 0.937963 0.712757 0.031 Uiso 1 1 calc R U . . .
C51 C 0.40741(17) 0.46298(17) 0.42903(15) 0.0210(5) Uani 1 1 d . . . . .
C98 C 0.5358(2) 1.01365(18) 0.72707(16) 0.0282(6) Uani 1 1 d . . . . .
H98 H 0.561049 1.018747 0.772152 0.034 Uiso 1 1 calc R U . . .
C28 C 0.46118(19) 0.68478(17) 0.11627(14) 0.0211(5) Uani 1 1 d . . . . .
C119 C -0.05131(19) 0.80782(17) 0.48451(14) 0.0213(5) Uani 1 1 d . . . . .
C91 C 0.38109(19) 0.97037(17) 0.73352(15) 0.0222(6) Uani 1 1 d . . . . .
C97 C 0.4481(2) 0.99073(17) 0.69874(16) 0.0237(6) Uani 1 1 d . . . . .
C32 C 0.60265(19) 0.71423(18) 0.18352(14) 0.0222(6) Uani 1 1 d . . . . .
C29 C 0.46454(19) 0.60368(17) 0.12039(14) 0.0217(5) Uani 1 1 d . . . . .
C31 C 0.60677(19) 0.63319(18) 0.18653(15) 0.0228(6) Uani 1 1 d . . . . .
C66 C 0.49423(19) 0.78748(17) 0.45943(15) 0.0227(6) Uani 1 1 d . . . . .
H66 H 0.442830 0.766936 0.468186 0.027 Uiso 1 1 calc R U . . .
C52 C 0.4156(2) 0.40102(18) 0.37471(16) 0.0258(6) Uani 1 1 d . . . . .
H52 H 0.400886 0.346891 0.375268 0.031 Uiso 1 1 calc R U . . .
C39 C 0.2215(2) 0.83792(19) 0.21080(16) 0.0269(6) Uani 1 1 d . . . . .
H39 H 0.278982 0.858301 0.220168 0.032 Uiso 1 1 calc R U . . .
C56 C 0.43011(19) 0.54187(17) 0.42697(15) 0.0230(6) Uani 1 1 d . . . . .
H56 H 0.425670 0.584746 0.463230 0.028 Uiso 1 1 calc R U . . .
C55 C 0.45909(19) 0.55818(17) 0.37243(15) 0.0235(6) Uani 1 1 d . . . . .
H55 H 0.474343 0.612229 0.371989 0.028 Uiso 1 1 calc R U . . .
C59 C 0.3254(2) 0.4579(2) 0.58482(15) 0.0268(6) Uani 1 1 d . . . . .
H59 H 0.306493 0.480691 0.624800 0.032 Uiso 1 1 calc R U . . .
C100 C 0.5179(2) 1.01250(18) 0.61561(18) 0.0293(7) Uani 1 1 d . . . . .
H100 H 0.529129 1.016519 0.573498 0.035 Uiso 1 1 calc R U . . .
C130 C -0.0133(2) 0.99808(18) 0.85525(15) 0.0240(6) Uani 1 1 d . . . . .
H13A H -0.039008 1.010330 0.812476 0.029 Uiso 1 1 calc R U . . .
H13B H 0.048196 1.012980 0.863079 0.029 Uiso 1 1 calc R U . . .
C127 C 0.0054(2) 0.70719(18) 0.32214(15) 0.0251(6) Uani 1 1 d . . . . .
H127 H 0.042777 0.685601 0.293285 0.030 Uiso 1 1 calc R U . . .
C61 C 0.3612(2) 0.36599(19) 0.49814(16) 0.0256(6) Uani 1 1 d . . . . .
H61 H 0.370383 0.316582 0.470001 0.031 Uiso 1 1 calc R U . . .
C69 C 0.6415(2) 0.85069(18) 0.43222(16) 0.0257(6) Uani 1 1 d . . . . .
H69 H 0.691506 0.873861 0.423362 0.031 Uiso 1 1 calc R U . . .
C33 C 0.52970(19) 0.74054(18) 0.14831(14) 0.0221(6) Uani 1 1 d . . . . .
C30 C 0.53806(19) 0.57758(17) 0.15409(14) 0.0222(6) Uani 1 1 d . . . . .
C78 C 0.6845(2) 0.60339(18) 0.22572(15) 0.0251(6) Uani 1 1 d . . . . .
H78A H 0.710887 0.647834 0.262795 0.030 Uiso 1 1 calc R U . . .
H78B H 0.665875 0.559149 0.244836 0.030 Uiso 1 1 calc R U . . .
C37 C 0.0795(2) 0.84566(19) 0.23623(15) 0.0245(6) Uani 1 1 d . . . . .
C70 C 0.6306(2) 0.85761(19) 0.49701(15) 0.0257(6) Uani 1 1 d . . . . .
H70 H 0.672880 0.886380 0.532063 0.031 Uiso 1 1 calc R U . . .
C84 C -0.04385(19) 0.73993(18) 0.83475(14) 0.0223(6) Uani 1 1 d . . . . .
C62 C 0.6725(2) 0.77523(18) 0.22466(15) 0.0243(6) Uani 1 1 d . . . . .
H62A H 0.727931 0.751324 0.222256 0.029 Uiso 1 1 calc R U . . .
H62B H 0.672163 0.823020 0.204918 0.029 Uiso 1 1 calc R U . . .
C132 C -0.1883(2) 0.73329(19) 0.76206(15) 0.0254(6) Uani 1 1 d . . . . .
H13C H -0.172700 0.679681 0.740009 0.030 Uiso 1 1 calc R U . . .
H13D H -0.212133 0.761561 0.727193 0.030 Uiso 1 1 calc R U . . .
C128 C -0.0839(2) 0.70790(19) 0.30477(16) 0.0280(6) Uani 1 1 d . . . . .
H128 H -0.116730 0.686024 0.262275 0.034 Uiso 1 1 calc R U . . .
C82 C 0.03798(18) 0.86665(18) 0.88199(14) 0.0212(5) Uani 1 1 d . . . . .
C101 C 0.4380(2) 0.99056(18) 0.62963(16) 0.0258(6) Uani 1 1 d . . . . .
H101 H 0.386574 0.977919 0.598459 0.031 Uiso 1 1 calc R U . . .
C114 C 0.1821(2) 0.4249(2) 0.40153(15) 0.0271(6) Uani 1 1 d . . . . .
H114 H 0.203943 0.430292 0.363376 0.033 Uiso 1 1 calc R U . . .
C112 C 0.1336(2) 0.37007(19) 0.48053(17) 0.0275(6) Uani 1 1 d . . . . .
H112 H 0.117452 0.332293 0.504164 0.033 Uiso 1 1 calc R U . . .
C107 C 0.04912(19) 0.62241(18) 0.61876(15) 0.0243(6) Uani 1 1 d . . . . .
H107 H 0.037165 0.677334 0.621942 0.029 Uiso 1 1 calc R U . . .
C38 C 0.1640(2) 0.87474(19) 0.24876(16) 0.0260(6) Uani 1 1 d . . . . .
H38 H 0.182699 0.920349 0.283680 0.031 Uiso 1 1 calc R U . . .
C109 C 0.0544(2) 0.50395(18) 0.66359(17) 0.0278(6) Uani 1 1 d . . . . .
H109 H 0.045556 0.477088 0.697270 0.033 Uiso 1 1 calc R U . . .
C92 C 0.2958(2) 0.96312(19) 0.70275(16) 0.0265(6) Uani 1 1 d . . . . .
H92 H 0.281111 0.971612 0.659143 0.032 Uiso 1 1 calc R U . . .
C73 C 0.5880(2) 0.82415(18) 0.69307(15) 0.0251(6) Uani 1 1 d . . . . .
H73 H 0.619440 0.830818 0.736671 0.030 Uiso 1 1 calc R U . . .
C99 C 0.5781(2) 1.02740(19) 0.67575(18) 0.0322(7) Uani 1 1 d . . . . .
H99 H 0.636400 1.043666 0.680797 0.039 Uiso 1 1 calc R U . . .
C80 C 0.3884(2) 0.54473(18) 0.08997(15) 0.0248(6) Uani 1 1 d . . . . .
H80A H 0.335997 0.573709 0.093819 0.030 Uiso 1 1 calc R U . . .
H80B H 0.388711 0.502479 0.115777 0.030 Uiso 1 1 calc R U . . .
C123 C -0.1365(2) 0.8672(2) 0.56522(17) 0.0342(8) Uani 1 1 d . . . . .
H123 H -0.188257 0.888845 0.574586 0.041 Uiso 1 1 calc R U . . .
C95 C 0.3367(2) 0.9397(2) 0.83079(15) 0.0262(6) Uani 1 1 d . . . . .
H95 H 0.351211 0.931858 0.874611 0.031 Uiso 1 1 calc R U . . .
C116 C -0.16525(19) 0.90644(19) 0.77168(14) 0.0233(6) Uani 1 1 d . . . . .
H11A H -0.222397 0.883902 0.772540 0.028 Uiso 1 1 calc R U . . .
H11B H -0.161747 0.964343 0.793348 0.028 Uiso 1 1 calc R U . . .
C110 C 0.0860(2) 0.46328(18) 0.60934(16) 0.0273(6) Uani 1 1 d . . . . .
H110 H 0.098786 0.408611 0.606590 0.033 Uiso 1 1 calc R U . . .
C113 C 0.1653(2) 0.3511(2) 0.42003(17) 0.0292(7) Uani 1 1 d . . . . .
H113 H 0.173794 0.298734 0.396300 0.035 Uiso 1 1 calc R U . . .
C76 C 0.5235(2) 0.82850(18) 0.14564(15) 0.0242(6) Uani 1 1 d . . . . .
H76A H 0.555050 0.862334 0.187490 0.029 Uiso 1 1 calc R U . . .
H76B H 0.463246 0.841782 0.141740 0.029 Uiso 1 1 calc R U . . .
C48 C 0.5428(2) 0.48974(17) 0.15740(15) 0.0234(6) Uani 1 1 d . . . . .
H48A H 0.511024 0.456910 0.115172 0.028 Uiso 1 1 calc R U . . .
H48B H 0.602878 0.476343 0.160175 0.028 Uiso 1 1 calc R U . . .
C83 C 0.03051(19) 0.78260(19) 0.87223(14) 0.0225(6) Uani 1 1 d . . . . .
C47 C -0.0712(2) 0.8763(2) 0.26215(18) 0.0321(7) Uani 1 1 d . . . . .
H47 H -0.104225 0.850725 0.220590 0.039 Uiso 1 1 calc R U . . .
C60 C 0.3304(2) 0.3739(2) 0.55845(16) 0.0293(7) Uani 1 1 d . . . . .
H60 H 0.315816 0.331180 0.577761 0.035 Uiso 1 1 calc R U . . .
C96 C 0.3999(2) 0.9581(2) 0.79780(16) 0.0270(6) Uani 1 1 d . . . . .
H96 H 0.457373 0.962429 0.819532 0.032 Uiso 1 1 calc R U . . .
C102 C -0.0522(2) 0.64905(19) 0.82559(16) 0.0267(6) Uani 1 1 d . . . . .
H10A H -0.023348 0.635514 0.867044 0.032 Uiso 1 1 calc R U . . .
H10B H -0.113126 0.632938 0.820178 0.032 Uiso 1 1 calc R U . . .
C133 C -0.2563(2) 0.7224(2) 0.80332(17) 0.0303(7) Uani 1 1 d . . . . .
H13E H -0.233354 0.693448 0.837371 0.045 Uiso 1 1 calc R U . . .
H13F H -0.306005 0.691431 0.774419 0.045 Uiso 1 1 calc R U . . .
H13G H -0.272845 0.775274 0.824492 0.045 Uiso 1 1 calc R U . . .
C79 C 0.7507(2) 0.5733(2) 0.18330(18) 0.0320(7) Uani 1 1 d . . . . .
H79A H 0.798620 0.554477 0.210550 0.048 Uiso 1 1 calc R U . . .
H79B H 0.770816 0.617349 0.165412 0.048 Uiso 1 1 calc R U . . .
H79C H 0.725161 0.528862 0.146772 0.048 Uiso 1 1 calc R U . . .
C45 C -0.0331(2) 0.94616(19) 0.37104(18) 0.0335(8) Uani 1 1 d . . . . .
H45 H -0.036303 0.975040 0.414428 0.040 Uiso 1 1 calc R U . . .
C44 C 0.0429(2) 0.92526(18) 0.34630(17) 0.0276(6) Uani 1 1 d . . . . .
H44 H 0.099109 0.937897 0.370431 0.033 Uiso 1 1 calc R U . . .
C42 C 0.0532(2) 0.7797(2) 0.18351(16) 0.0295(7) Uani 1 1 d . . . . .
H42 H -0.004499 0.759815 0.173550 0.035 Uiso 1 1 calc R U . . .
C5 C 0.6916(2) 0.00833(19) 0.96455(15) 0.0252(6) Uani 1 1 d . . . . .
H5 H 0.724107 0.023957 1.010850 0.030 Uiso 1 1 calc R U . . .
C134 C 0.1026(2) 0.7380(2) 0.90169(16) 0.0284(6) Uani 1 1 d . . . . .
H13H H 0.156968 0.768313 0.904357 0.034 Uiso 1 1 calc R U . . .
H13I H 0.103630 0.684599 0.871933 0.034 Uiso 1 1 calc R U . . .
C46 C -0.1032(2) 0.9161(2) 0.3193(2) 0.0369(8) Uani 1 1 d . . . . .
H46 H -0.161359 0.921534 0.322179 0.044 Uiso 1 1 calc R U . . .
C131 C -0.0523(2) 1.0500(2) 0.91057(17) 0.0298(7) Uani 1 1 d . . . . .
H13J H -0.025513 1.040075 0.953394 0.045 Uiso 1 1 calc R U . . .
H13K H -0.113379 1.035978 0.903100 0.045 Uiso 1 1 calc R U . . .
H13L H -0.042939 1.106994 0.910523 0.045 Uiso 1 1 calc R U . . .
C77 C 0.5590(2) 0.8484(2) 0.08747(17) 0.0320(7) Uani 1 1 d . . . . .
H77A H 0.619226 0.837624 0.092114 0.048 Uiso 1 1 calc R U . . .
H77B H 0.552427 0.905425 0.087174 0.048 Uiso 1 1 calc R U . . .
H77C H 0.527940 0.815060 0.045892 0.048 Uiso 1 1 calc R U . . .
C81 C 0.3856(2) 0.5041(2) 0.01691(17) 0.0322(7) Uani 1 1 d . . . . .
H81A H 0.434526 0.471076 0.012973 0.048 Uiso 1 1 calc R U . . .
H81B H 0.387330 0.545374 -0.008922 0.048 Uiso 1 1 calc R U . . .
H81C H 0.333130 0.469800 0.000111 0.048 Uiso 1 1 calc R U . . .
C41 C 0.1102(2) 0.7430(2) 0.14551(16) 0.0282(6) Uani 1 1 d . . . . .
H41 H 0.091318 0.698132 0.109910 0.034 Uiso 1 1 calc R U . . .
C13 C 0.5023(2) 0.7133(2) 0.87443(16) 0.0304(7) Uani 1 1 d . . . . .
H13 H 0.490426 0.665221 0.836712 0.037 Uiso 1 1 calc R U . . .
C124 C -0.1264(2) 0.8405(2) 0.50011(16) 0.0337(7) Uani 1 1 d . . . . .
H124 H -0.171370 0.844585 0.465367 0.040 Uiso 1 1 calc R U . . .
C9 C 0.2513(2) 0.6668(2) 0.70093(19) 0.0339(7) Uani 1 1 d . . . . .
H9 H 0.210556 0.621528 0.674468 0.041 Uiso 1 1 calc R U . . .
C135 C 0.0952(3) 0.7263(3) 0.97129(18) 0.0415(9) Uani 1 1 d . . . . .
H13M H 0.097103 0.778993 1.001611 0.062 Uiso 1 1 calc R U . . .
H13N H 0.142400 0.695888 0.987347 0.062 Uiso 1 1 calc R U . . .
H13O H 0.041353 0.696562 0.969095 0.062 Uiso 1 1 calc R U . . .
C17 C 0.7872(3) 0.7916(2) 0.02659(19) 0.0393(8) Uani 1 1 d . . . . .
H17 H 0.738086 0.794265 -0.009099 0.047 Uiso 1 1 calc R U . . .
C21 C 0.2196(3) 0.8827(2) 0.4693(2) 0.0403(8) Uani 1 1 d . . . . .
H21 H 0.172785 0.858011 0.431929 0.048 Uiso 1 1 calc R U . . .
C25 C 0.2625(3) 0.5918(3) 0.3033(2) 0.0420(9) Uani 1 1 d . . . . .
H25 H 0.301728 0.551788 0.318158 0.050 Uiso 1 1 calc R U . . .
C139 C 0.9166(9) 0.5007(8) 0.0857(5) 0.178(5) Uani 1 1 d . U . . .
H13P H 0.946398 0.450857 0.073818 0.214 Uiso 1 1 calc R U . . .
H13Q H 0.860282 0.486581 0.094775 0.214 Uiso 1 1 calc R U . . .
C140 C 0.8264(10) 0.5313(9) -0.0809(6) 0.188(7) Uani 1 1 d . U . . .
H14D H 0.785623 0.494815 -0.115096 0.282 Uiso 1 1 calc R U . . .
H14E H 0.875265 0.544739 -0.099689 0.282 Uiso 1 1 calc R U . . .
H14F H 0.799248 0.580631 -0.064354 0.282 Uiso 1 1 calc R U . . .
C141 C 0.9705(6) 0.5617(11) 0.1467(6) 0.183(6) Uani 1 1 d . U . . .
H14A H 1.027957 0.569881 0.138356 0.275 Uiso 1 1 calc R U . . .
H14B H 0.973254 0.539846 0.186439 0.275 Uiso 1 1 calc R U . . .
H14C H 0.943686 0.613237 0.153327 0.275 Uiso 1 1 calc R U . . .
C138 C 0.9093(10) 0.5432(6) 0.0364(5) 0.164(5) Uani 1 1 d . U . . .
H13R H 0.966455 0.555808 0.028028 0.197 Uiso 1 1 calc R U . . .
H13S H 0.883606 0.594720 0.051168 0.197 Uiso 1 1 calc R U . . .
C137 C 0.8531(6) 0.4945(8) -0.0298(5) 0.138(4) Uani 1 1 d . U . . .
H13T H 0.885106 0.448166 -0.047273 0.166 Uiso 1 1 calc R U . . .
H13U H 0.801758 0.472109 -0.018064 0.166 Uiso 1 1 calc R U . . .

loop_
_atom_site_aniso_label
_atom_site_aniso_U_11
_atom_site_aniso_U_22
_atom_site_aniso_U_33
_atom_site_aniso_U_23
_atom_site_aniso_U_13
_atom_site_aniso_U_12
Fe1 0.01986(19) 0.01439(18) 0.02110(19) 0.00144(15) 0.00520(15) 0.00107(14)
Fe2 0.01999(19) 0.01239(18) 0.0219(2) 0.00206(14) 0.00514(15) 0.00155(14)
Fe3 0.0247(2) 0.0192(2) 0.0217(2) 0.00717(16) 0.00841(16) 0.00437(16)
Cl4 0.0411(5) 0.0307(4) 0.0460(5) 0.0196(4) 0.0104(4) 0.0065(3)
Cl8 0.0317(4) 0.0339(4) 0.0447(5) -0.0044(4) -0.0019(3) 0.0086(3)
Cl7 0.0298(4) 0.0525(5) 0.0401(5) 0.0084(4) 0.0088(3) -0.0101(4)
Cl6 0.0545(5) 0.0265(4) 0.0427(5) 0.0069(3) 0.0226(4) 0.0074(4)
Cl12 0.0509(5) 0.0327(4) 0.0469(5) 0.0041(4) -0.0116(4) -0.0053(4)
Cl16 0.0509(6) 0.0411(5) 0.0498(6) -0.0058(4) 0.0120(4) -0.0146(4)
Cl20 0.0373(5) 0.0498(5) 0.0533(6) 0.0229(5) 0.0007(4) 0.0035(4)
Cl15 0.0696(7) 0.0291(4) 0.0505(6) 0.0140(4) 0.0096(5) -0.0074(4)
Cl24 0.0401(5) 0.0425(5) 0.0586(6) 0.0082(4) 0.0010(4) 0.0033(4)
Cl14 0.0468(6) 0.0847(8) 0.0344(5) -0.0003(5) 0.0161(4) -0.0041(5)
Cl10 0.0402(5) 0.0540(6) 0.0605(6) -0.0151(5) 0.0174(5) 0.0031(4)
Cl22 0.0582(6) 0.0444(6) 0.0607(7) 0.0042(5) 0.0055(5) 0.0097(5)
Cl27 0.0568(7) 0.0736(8) 0.0586(7) 0.0365(6) 0.0100(5) 0.0048(6)
Cl26 0.0520(6) 0.0513(6) 0.0708(8) -0.0057(6) 0.0122(5) 0.0065(5)
Cl18 0.0627(7) 0.0586(7) 0.0725(8) -0.0007(6) 0.0240(6) 0.0100(6)
Cl11 0.0587(7) 0.0657(8) 0.0883(9) 0.0488(7) 0.0134(6) 0.0005(6)
Cl19 0.1191(13) 0.0454(6) 0.0670(8) 0.0304(6) 0.0026(8) -0.0185(7)
Cl23 0.0677(8) 0.0704(8) 0.0692(8) 0.0224(6) 0.0291(6) -0.0111(6)
N63 0.0271(13) 0.0200(12) 0.0235(12) 0.0008(10) 0.0043(10) 0.0017(10)
N35 0.0289(13) 0.0231(12) 0.0235(12) 0.0063(10) 0.0093(10) 0.0054(10)
N117 0.0298(13) 0.0247(12) 0.0207(12) 0.0056(10) 0.0060(10) 0.0014(10)
N49 0.0234(12) 0.0189(11) 0.0248(12) 0.0038(9) 0.0040(9) 0.0011(9)
N103 0.0316(14) 0.0210(12) 0.0318(14) 0.0029(11) 0.0113(11) 0.0015(10)
N89 0.0231(12) 0.0240(12) 0.0238(12) 0.0016(10) 0.0070(10) -0.0013(10)
C94 0.0236(14) 0.0197(13) 0.0228(13) 0.0003(11) 0.0068(11) 0.0007(11)
C90 0.0214(13) 0.0191(13) 0.0242(14) 0.0016(11) 0.0042(11) -0.0001(10)
C74 0.0284(15) 0.0171(13) 0.0289(15) 0.0073(11) 0.0077(12) 0.0035(11)
C122 0.0282(14) 0.0194(13) 0.0220(13) 0.0050(11) 0.0069(11) 0.0013(11)
C71 0.0238(13) 0.0143(12) 0.0231(13) 0.0014(10) 0.0037(11) 0.0032(10)
C67 0.0229(13) 0.0191(13) 0.0233(13) 0.0010(11) 0.0027(11) 0.0014(11)
C125 0.0273(14) 0.0165(12) 0.0222(13) 0.0069(10) 0.0068(11) 0.0010(11)
C68 0.0257(14) 0.0143(12) 0.0229(13) 0.0035(10) 0.0045(11) 0.0038(10)
C108 0.0193(13) 0.0170(13) 0.0274(14) 0.0018(11) 0.0051(11) 0.0008(10)
C111 0.0186(13) 0.0199(13) 0.0270(14) 0.0022(11) 0.0043(11) 0.0007(10)
C75 0.0233(13) 0.0157(12) 0.0268(14) 0.0015(11) 0.0036(11) -0.0007(10)
C121 0.0234(14) 0.0221(13) 0.0235(14) 0.0042(11) 0.0032(11) -0.0042(11)
C54 0.0187(12) 0.0190(13) 0.0259(14) 0.0028(11) 0.0040(10) 0.0014(10)
C40 0.0253(14) 0.0243(14) 0.0224(13) 0.0088(11) 0.0068(11) 0.0023(11)
C86 0.0218(13) 0.0251(14) 0.0167(12) 0.0038(10) 0.0074(10) 0.0017(11)
C64 0.0272(14) 0.0159(12) 0.0219(13) 0.0016(10) 0.0032(11) 0.0020(11)
C129 0.0245(14) 0.0255(14) 0.0258(14) 0.0049(12) 0.0051(11) -0.0021(11)
C126 0.0259(14) 0.0174(13) 0.0263(14) 0.0066(11) 0.0060(11) 0.0027(11)
C105 0.0176(12) 0.0198(13) 0.0269(14) 0.0034(11) 0.0040(10) 0.0012(10)
C118 0.0253(14) 0.0224(14) 0.0215(13) 0.0051(11) 0.0043(11) -0.0009(11)
C50 0.0223(13) 0.0164(12) 0.0270(14) 0.0040(11) 0.0030(11) 0.0001(10)
C65 0.0243(13) 0.0131(12) 0.0214(13) 0.0003(10) 0.0035(10) 0.0048(10)
C88 0.0230(14) 0.0296(15) 0.0195(13) 0.0006(11) 0.0057(11) -0.0004(12)
C57 0.0190(13) 0.0200(13) 0.0240(14) 0.0015(11) 0.0023(10) 0.0015(10)
C43 0.0339(16) 0.0240(14) 0.0269(15) 0.0121(12) 0.0118(12) 0.0075(12)
C115 0.0242(14) 0.0253(14) 0.0254(14) 0.0060(12) 0.0046(11) 0.0040(11)
C106 0.0239(14) 0.0203(13) 0.0268(14) 0.0066(11) 0.0049(11) 0.0028(11)
C53 0.0245(14) 0.0158(13) 0.0302(15) -0.0010(11) 0.0075(12) -0.0013(11)
C36 0.0260(14) 0.0236(14) 0.0201(13) 0.0049(11) 0.0058(11) 0.0029(11)
C120 0.0212(13) 0.0243(14) 0.0256(14) 0.0045(11) 0.0071(11) -0.0022(11)
C34 0.0265(14) 0.0212(13) 0.0228(13) 0.0043(11) 0.0072(11) 0.0041(11)
C85 0.0253(14) 0.0247(14) 0.0164(12) 0.0009(11) 0.0080(10) -0.0001(11)
C72 0.0214(13) 0.0212(13) 0.0256(14) 0.0038(11) 0.0047(11) 0.0047(11)
C104 0.0218(13) 0.0192(13) 0.0264(14) 0.0018(11) 0.0050(11) 0.0009(11)
C87 0.0233(13) 0.0213(13) 0.0180(12) 0.0031(10) 0.0090(10) 0.0003(11)
C58 0.0225(13) 0.0214(14) 0.0253(14) -0.0001(11) 0.0018(11) -0.0004(11)
C93 0.0225(14) 0.0264(15) 0.0276(15) 0.0056(12) 0.0045(11) 0.0024(11)
C51 0.0162(12) 0.0193(13) 0.0258(14) 0.0016(11) 0.0033(10) 0.0018(10)
C98 0.0337(16) 0.0184(13) 0.0289(15) -0.0070(12) 0.0123(13) -0.0050(12)
C28 0.0236(13) 0.0205(13) 0.0196(13) 0.0030(10) 0.0071(10) 0.0024(11)
C119 0.0267(14) 0.0165(12) 0.0235(13) 0.0074(11) 0.0084(11) 0.0003(10)
C91 0.0242(14) 0.0145(12) 0.0284(14) 0.0009(11) 0.0106(11) 0.0031(10)
C97 0.0284(15) 0.0137(12) 0.0301(15) 0.0021(11) 0.0114(12) 0.0034(11)
C32 0.0262(14) 0.0201(13) 0.0202(13) 0.0016(11) 0.0082(11) -0.0003(11)
C29 0.0249(14) 0.0188(13) 0.0205(13) 0.0006(10) 0.0065(11) -0.0007(11)
C31 0.0234(14) 0.0223(14) 0.0220(13) 0.0019(11) 0.0063(11) 0.0010(11)
C66 0.0221(13) 0.0181(13) 0.0264(14) 0.0011(11) 0.0051(11) 0.0027(10)
C52 0.0291(15) 0.0159(13) 0.0319(15) 0.0006(11) 0.0103(12) -0.0021(11)
C39 0.0271(15) 0.0259(15) 0.0279(15) 0.0059(12) 0.0060(12) -0.0007(12)
C56 0.0262(14) 0.0164(13) 0.0241(14) -0.0003(11) 0.0038(11) 0.0044(11)
C55 0.0260(14) 0.0145(12) 0.0292(15) 0.0034(11) 0.0048(11) 0.0018(11)
C59 0.0258(14) 0.0297(16) 0.0233(14) 0.0033(12) 0.0029(11) 0.0032(12)
C100 0.0378(17) 0.0184(13) 0.0377(17) 0.0092(12) 0.0194(14) 0.0056(12)
C130 0.0275(14) 0.0202(13) 0.0241(14) 0.0027(11) 0.0075(11) -0.0013(11)
C127 0.0356(16) 0.0184(13) 0.0230(14) 0.0043(11) 0.0103(12) 0.0032(12)
C61 0.0268(14) 0.0221(14) 0.0297(15) 0.0070(12) 0.0074(12) 0.0093(11)
C69 0.0269(15) 0.0213(14) 0.0279(15) 0.0050(12) 0.0031(12) -0.0014(11)
C33 0.0273(14) 0.0203(13) 0.0194(13) 0.0017(10) 0.0096(11) 0.0029(11)
C30 0.0267(14) 0.0189(13) 0.0208(13) 0.0020(10) 0.0070(11) 0.0010(11)
C78 0.0263(14) 0.0211(13) 0.0260(14) 0.0035(11) 0.0018(11) 0.0019(11)
C37 0.0285(15) 0.0268(15) 0.0226(14) 0.0111(12) 0.0088(11) 0.0060(12)
C70 0.0259(14) 0.0253(14) 0.0223(14) 0.0021(11) -0.0007(11) -0.0035(12)
C84 0.0279(14) 0.0210(13) 0.0195(13) 0.0037(11) 0.0099(11) 0.0017(11)
C62 0.0269(14) 0.0207(13) 0.0241(14) 0.0008(11) 0.0072(11) -0.0020(11)
C132 0.0260(14) 0.0244(14) 0.0229(14) -0.0004(11) 0.0045(11) -0.0033(11)
C128 0.0325(16) 0.0246(15) 0.0254(15) 0.0031(12) 0.0045(12) -0.0039(12)
C82 0.0210(13) 0.0252(14) 0.0182(12) 0.0045(11) 0.0063(10) -0.0009(11)
C101 0.0293(15) 0.0192(13) 0.0333(16) 0.0102(12) 0.0117(12) 0.0073(11)
C114 0.0250(14) 0.0318(16) 0.0231(14) 0.0027(12) 0.0042(11) 0.0048(12)
C112 0.0247(14) 0.0190(14) 0.0365(17) -0.0014(12) 0.0100(12) -0.0040(11)
C107 0.0251(14) 0.0190(13) 0.0283(15) 0.0038(11) 0.0051(11) 0.0055(11)
C38 0.0298(15) 0.0229(14) 0.0263(14) 0.0047(12) 0.0084(12) 0.0017(12)
C109 0.0348(16) 0.0187(14) 0.0342(16) 0.0086(12) 0.0142(13) 0.0043(12)
C92 0.0281(15) 0.0282(15) 0.0245(14) 0.0081(12) 0.0056(12) 0.0042(12)
C73 0.0275(15) 0.0228(14) 0.0253(14) 0.0056(11) 0.0043(11) 0.0062(11)
C99 0.0342(17) 0.0173(14) 0.0446(19) -0.0028(13) 0.0187(15) -0.0059(12)
C80 0.0255(14) 0.0215(14) 0.0258(14) 0.0039(11) 0.0026(11) -0.0014(11)
C123 0.0311(16) 0.049(2) 0.0270(16) 0.0119(15) 0.0104(13) 0.0178(15)
C95 0.0245(14) 0.0325(16) 0.0211(13) 0.0037(12) 0.0056(11) 0.0028(12)
C116 0.0226(13) 0.0274(15) 0.0203(13) 0.0044(11) 0.0057(11) 0.0020(11)
C110 0.0351(16) 0.0180(13) 0.0329(16) 0.0075(12) 0.0142(13) 0.0054(12)
C113 0.0258(15) 0.0242(15) 0.0320(16) -0.0056(12) 0.0053(12) -0.0046(12)
C76 0.0295(15) 0.0176(13) 0.0256(14) 0.0024(11) 0.0081(12) 0.0006(11)
C48 0.0286(15) 0.0173(13) 0.0230(13) 0.0016(11) 0.0051(11) 0.0021(11)
C83 0.0250(14) 0.0267(14) 0.0172(12) 0.0054(11) 0.0066(10) 0.0044(11)
C47 0.0314(16) 0.0400(18) 0.0341(17) 0.0232(15) 0.0105(13) 0.0131(14)
C60 0.0321(16) 0.0283(16) 0.0305(16) 0.0124(13) 0.0054(13) 0.0100(13)
C96 0.0224(14) 0.0305(16) 0.0272(15) 0.0044(12) 0.0047(11) 0.0022(12)
C102 0.0316(16) 0.0223(14) 0.0290(15) 0.0055(12) 0.0130(12) 0.0014(12)
C133 0.0255(15) 0.0306(16) 0.0320(16) 0.0002(13) 0.0069(12) -0.0055(12)
C79 0.0258(15) 0.0307(16) 0.0371(18) 0.0032(14) 0.0040(13) 0.0034(13)
C45 0.051(2) 0.0196(14) 0.0392(18) 0.0123(13) 0.0248(16) 0.0146(14)
C44 0.0366(17) 0.0176(13) 0.0339(16) 0.0098(12) 0.0154(13) 0.0053(12)
C42 0.0247(15) 0.0391(18) 0.0255(15) 0.0087(13) 0.0058(12) -0.0021(13)
C5 0.0260(14) 0.0244(14) 0.0254(14) 0.0059(12) 0.0052(11) -0.0007(11)
C134 0.0310(16) 0.0306(16) 0.0242(14) 0.0074(12) 0.0041(12) 0.0069(13)
C46 0.0391(19) 0.0373(18) 0.048(2) 0.0256(16) 0.0216(16) 0.0198(15)
C131 0.0345(17) 0.0250(15) 0.0310(16) 0.0027(13) 0.0127(13) 0.0034(13)
C77 0.0441(19) 0.0248(15) 0.0291(16) 0.0073(13) 0.0104(14) -0.0037(14)
C81 0.0373(18) 0.0271(16) 0.0272(15) -0.0016(13) 0.0022(13) -0.0033(13)
C41 0.0296(15) 0.0323(16) 0.0228(14) 0.0048(12) 0.0068(12) -0.0005(13)
C13 0.0394(18) 0.0242(15) 0.0254(15) 0.0012(12) 0.0058(13) -0.0033(13)
C124 0.0338(17) 0.047(2) 0.0228(15) 0.0100(14) 0.0063(13) 0.0179(15)
C9 0.0268(16) 0.0303(17) 0.0432(19) 0.0046(14) 0.0066(14) 0.0012(13)
C135 0.053(2) 0.047(2) 0.0271(17) 0.0148(16) 0.0045(16) 0.0104(18)
C17 0.046(2) 0.0320(18) 0.0378(19) 0.0090(15) 0.0010(16) -0.0096(15)
C21 0.041(2) 0.0374(19) 0.043(2) 0.0121(16) 0.0043(16) 0.0001(16)
C25 0.039(2) 0.040(2) 0.050(2) 0.0133(17) 0.0104(17) 0.0068(16)
C139 0.283(12) 0.206(10) 0.107(5) 0.081(6) 0.122(6) 0.184(9)
C140 0.245(15) 0.201(13) 0.115(7) 0.044(8) 0.031(7) -0.127(12)
C141 0.070(5) 0.39(2) 0.136(7) 0.148(10) 0.039(5) 0.008(8)
C138 0.286(14) 0.086(6) 0.111(6) 0.018(5) 0.016(7) 0.002(8)
C137 0.101(6) 0.172(10) 0.117(6) -0.015(6) 0.010(5) 0.030(6)

loop_
_atom_type_symbol
_atom_type_description
_atom_type_scat_dispersion_real
_atom_type_scat_dispersion_imag
_atom_type_scat_source
C C 0.0033 0.0016 'International Tables Vol C Tables 4.2.6.8 and 6.1.1.4'
H H 0.0000 0.0000 'International Tables Vol C Tables 4.2.6.8 and 6.1.1.4'
Cl Cl 0.1484 0.1585 'International Tables Vol C Tables 4.2.6.8 and 6.1.1.4'
Fe Fe 0.3463 0.8444 'International Tables Vol C Tables 4.2.6.8 and 6.1.1.4'
N N 0.0061 0.0033 'International Tables Vol C Tables 4.2.6.8 and 6.1.1.4'

loop_
_geom_angle_atom_site_label_1
_geom_angle_atom_site_label_2
_geom_angle_atom_site_label_3
_geom_angle
_geom_angle_site_symmetry_1
_geom_angle_site_symmetry_3
_geom_angle_publ_flag
C72 Fe1 C71 41.19(11) . . ?
C72 Fe1 C100 119.82(13) . . ?
C71 Fe1 C100 106.61(12) . . ?
C72 Fe1 C101 154.55(12) . . ?
C71 Fe1 C101 119.17(12) . . ?
C100 Fe1 C101 40.65(13) . . ?
C72 Fe1 C98 125.67(13) . . ?
C71 Fe1 C98 162.90(13) . . ?
C100 Fe1 C98 68.66(14) . . ?
C101 Fe1 C98 68.68(14) . . ?
C72 Fe1 C75 68.74(12) . . ?
C71 Fe1 C75 41.04(12) . . ?
C100 Fe1 C75 125.30(13) . . ?
C101 Fe1 C75 107.26(13) . . ?
C98 Fe1 C75 154.97(13) . . ?
C72 Fe1 C73 40.75(12) . . ?
C71 Fe1 C73 69.05(12) . . ?
C100 Fe1 C73 155.02(14) . . ?
C101 Fe1 C73 163.17(13) . . ?
C98 Fe1 C73 107.89(14) . . ?
C75 Fe1 C73 68.46(12) . . ?
C72 Fe1 C97 163.19(13) . . ?
C71 Fe1 C97 154.25(12) . . ?
C100 Fe1 C97 68.92(12) . . ?
C101 Fe1 C97 40.96(12) . . ?
C98 Fe1 C97 41.08(13) . . ?
C75 Fe1 C97 119.58(12) . . ?
C73 Fe1 C97 125.74(12) . . ?
C72 Fe1 C99 107.62(13) . . ?
C71 Fe1 C99 125.21(13) . . ?
C100 Fe1 C99 40.66(15) . . ?
C101 Fe1 C99 68.36(14) . . ?
C98 Fe1 C99 40.71(13) . . ?
C75 Fe1 C99 162.75(14) . . ?
C73 Fe1 C99 120.53(15) . . ?
C97 Fe1 C99 68.83(13) . . ?
C72 Fe1 C74 68.51(12) . . ?
C71 Fe1 C74 68.99(12) . . ?
C100 Fe1 C74 162.84(14) . . ?
C101 Fe1 C74 125.80(13) . . ?
C98 Fe1 C74 120.35(13) . . ?
C75 Fe1 C74 40.72(12) . . ?
C73 Fe1 C74 40.52(12) . . ?
C97 Fe1 C74 107.43(12) . . ?
C99 Fe1 C74 155.23(14) . . ?
C61 Fe2 C112 124.55(13) . . ?
C61 Fe2 C113 106.12(13) . . ?
C112 Fe2 C113 40.89(13) . . ?
C61 Fe2 C114 119.10(13) . . ?
C112 Fe2 C114 68.70(14) . . ?
C113 Fe2 C114 40.78(14) . . ?
C61 Fe2 C115 154.61(13) . . ?
C112 Fe2 C115 68.53(13) . . ?
C113 Fe2 C115 68.47(13) . . ?
C114 Fe2 C115 40.63(12) . . ?
C61 Fe2 C58 68.83(13) . . ?
C112 Fe2 C58 155.43(13) . . ?
C113 Fe2 C58 162.76(13) . . ?
C114 Fe2 C58 126.03(13) . . ?
C115 Fe2 C58 108.61(13) . . ?
C61 Fe2 C59 68.48(13) . . ?
C112 Fe2 C59 120.34(14) . . ?
C113 Fe2 C59 154.53(14) . . ?
C114 Fe2 C59 163.83(14) . . ?
C115 Fe2 C59 127.01(13) . . ?
C58 Fe2 C59 40.61(13) . . ?
C61 Fe2 C57 41.27(12) . . ?
C112 Fe2 C57 161.99(12) . . ?
C113 Fe2 C57 124.36(12) . . ?
C114 Fe2 C57 106.56(12) . . ?
C115 Fe2 C57 119.95(12) . . ?
C58 Fe2 C57 41.13(12) . . ?
C59 Fe2 C57 68.96(12) . . ?
C61 Fe2 C111 162.55(13) . . ?
C112 Fe2 C111 41.01(12) . . ?
C113 Fe2 C111 68.97(12) . . ?
C114 Fe2 C111 68.84(12) . . ?
C115 Fe2 C111 40.80(12) . . ?
C58 Fe2 C111 120.71(12) . . ?
C59 Fe2 C111 108.33(12) . . ?
C57 Fe2 C111 155.23(12) . . ?
C61 Fe2 C60 40.64(13) . . ?
C112 Fe2 C60 106.97(14) . . ?
C113 Fe2 C60 118.94(14) . . ?
C114 Fe2 C60 153.76(13) . . ?
C115 Fe2 C60 163.93(13) . . ?
C58 Fe2 C60 68.68(13) . . ?
C59 Fe2 C60 40.77(13) . . ?
C57 Fe2 C60 69.16(13) . . ?
C111 Fe2 C60 125.85(13) . . ?
C129 Fe3 C47 118.60(14) . . ?
C129 Fe3 C46 104.07(14) . . ?
C47 Fe3 C46 41.10(14) . . ?
C129 Fe3 C128 40.99(13) . . ?
C47 Fe3 C128 103.35(15) . . ?
C46 Fe3 C128 119.13(16) . . ?
C129 Fe3 C43 155.92(13) . . ?
C47 Fe3 C43 41.24(13) . . ?
C46 Fe3 C43 69.09(13) . . ?
C128 Fe3 C43 120.77(13) . . ?
C129 Fe3 C125 41.18(12) . . ?
C47 Fe3 C125 156.48(13) . . ?
C46 Fe3 C125 121.91(13) . . ?
C128 Fe3 C125 68.88(12) . . ?
C43 Fe3 C125 161.64(13) . . ?
C129 Fe3 C127 68.75(13) . . ?
C47 Fe3 C127 120.38(14) . . ?
C46 Fe3 C127 155.62(16) . . ?
C128 Fe3 C127 40.41(13) . . ?
C43 Fe3 C127 107.50(12) . . ?
C125 Fe3 C127 68.84(12) . . ?
C129 Fe3 C45 121.80(13) . . ?
C47 Fe3 C45 68.84(15) . . ?
C46 Fe3 C45 40.62(16) . . ?
C128 Fe3 C45 156.42(15) . . ?
C43 Fe3 C45 68.79(13) . . ?
C125 Fe3 C45 108.99(13) . . ?
C127 Fe3 C45 162.56(15) . . ?
C129 Fe3 C44 159.80(13) . . ?
C47 Fe3 C44 68.89(15) . . ?
C46 Fe3 C44 68.48(15) . . ?
C128 Fe3 C44 159.13(13) . . ?
C43 Fe3 C44 40.87(13) . . ?
C125 Fe3 C44 125.68(13) . . ?
C127 Fe3 C44 125.65(13) . . ?
C45 Fe3 C44 40.58(13) . . ?
C129 Fe3 C126 68.67(12) . . ?
C47 Fe3 C126 158.52(13) . . ?
C46 Fe3 C126 160.33(14) . . ?
C128 Fe3 C126 68.12(13) . . ?
C43 Fe3 C126 124.90(12) . . ?
C125 Fe3 C126 40.81(12) . . ?
C127 Fe3 C126 40.59(12) . . ?
C45 Fe3 C126 126.59(14) . . ?
C44 Fe3 C126 111.76(13) . . ?
C64 N63 C62 118.2(3) . . ?
C36 N35 C34 117.7(3) . . ?
C118 N117 C116 118.3(3) . . ?
C50 N49 C48 119.9(3) . . ?
C104 N103 C102 119.5(3) . . ?
C90 N89 C88 119.6(3) . . ?
C95 C94 C93 118.7(3) . . ?
C95 C94 C90 122.6(3) . . ?
C93 C94 C90 118.7(3) . . ?
N89 C90 C94 122.2(3) . . ?
C73 C74 C75 107.9(3) . . ?
C73 C74 Fe1 69.36(17) . . ?
C75 C74 Fe1 69.24(16) . . ?
C121 C122 C123 118.7(3) . . ?
C121 C122 C118 119.9(3) . . ?
C123 C122 C118 121.3(3) . . ?
C75 C71 C72 107.1(3) . . ?
C75 C71 C65 126.0(3) . . ?
C72 C71 C65 126.9(3) . . ?
C75 C71 Fe1 69.66(16) . . ?
C72 C71 Fe1 69.37(16) . . ?
C65 C71 Fe1 127.96(19) . . ?
C66 C67 C68 120.8(3) . . ?
C129 C125 C126 107.1(3) . . ?
C129 C125 C119 126.2(3) . . ?
C126 C125 C119 126.6(3) . . ?
C129 C125 Fe3 68.54(17) . . ?
C126 C125 Fe3 70.12(16) . . ?
C119 C125 Fe3 129.1(2) . . ?
C69 C68 C67 118.4(3) . . ?
C69 C68 C64 122.5(3) . . ?
C67 C68 C64 119.0(3) . . ?
C107 C108 C109 118.3(3) . . ?
C107 C108 C104 119.2(3) . . ?
C109 C108 C104 122.5(3) . . ?
C115 C111 C112 107.0(3) . . ?
C115 C111 C105 126.9(3) . . ?
C112 C111 C105 126.1(3) . . ?
C115 C111 Fe2 69.38(17) . . ?
C112 C111 Fe2 69.01(17) . . ?
C105 C111 Fe2 127.5(2) . . ?
C74 C75 C71 108.5(3) . . ?
C74 C75 Fe1 70.04(17) . . ?
C71 C75 Fe1 69.30(16) . . ?
C122 C121 C120 120.8(3) . . ?
C55 C54 C53 118.0(3) . . ?
C55 C54 C50 119.0(3) . . ?
C53 C54 C50 122.9(3) . . ?
C39 C40 C41 119.4(3) . . ?
C39 C40 C36 121.3(3) . . ?
C41 C40 C36 119.4(3) . . ?
C85 C86 C87 120.5(3) . . ?
C85 C86 C116 119.0(3) . . ?
C87 C86 C116 120.1(3) . . ?
N63 C64 C68 122.8(3) . . ?
C128 C129 C125 108.1(3) . . ?
C128 C129 Fe3 70.03(18) . . ?
C125 C129 Fe3 70.27(17) . . ?
C127 C126 C125 108.3(3) . . ?
C127 C126 Fe3 69.37(17) . . ?
C125 C126 Fe3 69.08(16) . . ?
C110 C105 C106 117.5(3) . . ?
C110 C105 C111 121.6(3) . . ?
C106 C105 C111 120.9(3) . . ?
N117 C118 C122 122.4(3) . . ?
N49 C50 C54 122.9(3) . . ?
C66 C65 C70 117.8(3) . . ?
C66 C65 C71 121.3(3) . . ?
C70 C65 C71 120.7(3) . . ?
N89 C88 C82 118.2(2) . . ?
C58 C57 C61 106.5(3) . . ?
C58 C57 C51 127.3(3) . . ?
C61 C57 C51 126.1(3) . . ?
C58 C57 Fe2 69.28(16) . . ?
C61 C57 Fe2 68.83(17) . . ?
C51 C57 Fe2 125.8(2) . . ?
C44 C43 C47 107.4(3) . . ?
C44 C43 C37 125.6(3) . . ?
C47 C43 C37 126.9(3) . . ?
C44 C43 Fe3 69.99(17) . . ?
C47 C43 Fe3 68.80(18) . . ?
C37 C43 Fe3 123.6(2) . . ?
C114 C115 C111 108.8(3) . . ?
C114 C115 Fe2 69.67(18) . . ?
C111 C115 Fe2 69.82(17) . . ?
C107 C106 C105 120.7(3) . . ?
C52 C53 C54 120.8(3) . . ?
N35 C36 C40 122.8(3) . . ?
C121 C120 C119 120.8(3) . . ?
N35 C34 C28 110.8(2) . . ?
C86 C85 C84 119.8(3) . . ?
C86 C85 C132 120.9(3) . . ?
C84 C85 C132 119.3(3) . . ?
C73 C72 C71 108.3(3) . . ?
C73 C72 Fe1 69.87(17) . . ?
C71 C72 Fe1 69.44(16) . . ?
N103 C104 C108 122.4(3) . . ?
C86 C87 C82 119.2(3) . . ?
C86 C87 C130 120.4(3) . . ?
C82 C87 C130 120.4(3) . . ?
C59 C58 C57 108.4(3) . . ?
C59 C58 Fe2 69.78(18) . . ?
C57 C58 Fe2 69.59(16) . . ?
C92 C93 C94 120.9(3) . . ?
C56 C51 C52 118.1(3) . . ?
C56 C51 C57 121.1(3) . . ?
C52 C51 C57 120.8(3) . . ?
C99 C98 C97 108.2(3) . . ?
C99 C98 Fe1 69.87(18) . . ?
C97 C98 Fe1 69.63(17) . . ?
C29 C28 C33 120.4(3) . . ?
C29 C28 C34 120.3(3) . . ?
C33 C28 C34 119.2(3) . . ?
C120 C119 C124 117.7(3) . . ?
C120 C119 C125 121.7(3) . . ?
C124 C119 C125 120.4(3) . . ?
C96 C91 C92 117.7(3) . . ?
C96 C91 C97 121.7(3) . . ?
C92 C91 C97 120.6(3) . . ?
C101 C97 C98 107.0(3) . . ?
C101 C97 C91 126.1(3) . . ?
C98 C97 C91 126.9(3) . . ?
C101 C97 Fe1 69.35(16) . . ?
C98 C97 Fe1 69.29(17) . . ?
C91 C97 Fe1 126.0(2) . . ?
C31 C32 C33 120.0(3) . . ?
C31 C32 C62 119.7(3) . . ?
C33 C32 C62 120.0(3) . . ?
C30 C29 C28 119.6(3) . . ?
C30 C29 C80 119.9(3) . . ?
C28 C29 C80 120.5(3) . . ?
C32 C31 C30 120.1(3) . . ?
C32 C31 C78 121.0(3) . . ?
C30 C31 C78 118.9(3) . . ?
C67 C66 C65 120.9(3) . . ?
C53 C52 C51 121.2(3) . . ?
C40 C39 C38 120.1(3) . . ?
C55 C56 C51 120.6(3) . . ?
C56 C55 C54 121.3(3) . . ?
C58 C59 C60 108.5(3) . . ?
C58 C59 Fe2 69.61(17) . . ?
C60 C59 Fe2 69.78(18) . . ?
C101 C100 C99 108.1(3) . . ?
C101 C100 Fe1 69.72(17) . . ?
C99 C100 Fe1 69.94(19) . . ?
C87 C130 C131 113.7(2) . . ?
C128 C127 C126 107.9(3) . . ?
C128 C127 Fe3 69.25(18) . . ?
C126 C127 Fe3 70.04(17) . . ?
C60 C61 C57 109.0(3) . . ?
C60 C61 Fe2 70.31(18) . . ?
C57 C61 Fe2 69.90(16) . . ?
C70 C69 C68 120.5(3) . . ?
C32 C33 C28 119.6(3) . . ?
C32 C33 C76 120.7(3) . . ?
C28 C33 C76 119.7(3) . . ?
C29 C30 C31 120.2(3) . . ?
C29 C30 C48 119.8(3) . . ?
C31 C30 C48 119.9(3) . . ?
C79 C78 C31 112.8(3) . . ?
C38 C37 C42 118.3(3) . . ?
C38 C37 C43 120.9(3) . . ?
C42 C37 C43 120.7(3) . . ?
C69 C70 C65 121.2(3) . . ?
C83 C84 C85 120.1(3) . . ?
C83 C84 C102 119.4(3) . . ?
C85 C84 C102 120.5(3) . . ?
N63 C62 C32 114.3(2) . . ?
C85 C132 C133 112.4(2) . . ?
C127 C128 C129 108.6(3) . . ?
C127 C128 Fe3 70.34(18) . . ?
C129 C128 Fe3 68.99(18) . . ?
C83 C82 C87 120.6(3) . . ?
C83 C82 C88 119.4(3) . . ?
C87 C82 C88 120.0(3) . . ?
C100 C101 C97 108.6(3) . . ?
C100 C101 Fe1 69.63(18) . . ?
C97 C101 Fe1 69.70(17) . . ?
C115 C114 C113 107.9(3) . . ?
C115 C114 Fe2 69.70(18) . . ?
C113 C114 Fe2 69.56(18) . . ?
C113 C112 C111 108.4(3) . . ?
C113 C112 Fe2 69.75(18) . . ?
C111 C112 Fe2 69.98(17) . . ?
C108 C107 C106 121.4(3) . . ?
C37 C38 C39 121.0(3) . . ?
C110 C109 C108 120.1(3) . . ?
C93 C92 C91 120.9(3) . . ?
C74 C73 C72 108.4(3) . . ?
C74 C73 Fe1 70.12(17) . . ?
C72 C73 Fe1 69.38(17) . . ?
C100 C99 C98 108.1(3) . . ?
C100 C99 Fe1 69.40(18) . . ?
C98 C99 Fe1 69.41(17) . . ?
C29 C80 C81 114.3(3) . . ?
C124 C123 C122 120.4(3) . . ?
C96 C95 C94 120.0(3) . . ?
N117 C116 C86 114.5(2) . . ?
C109 C110 C105 122.0(3) . . ?
C114 C113 C112 107.9(3) . . ?
C114 C113 Fe2 69.65(18) . . ?
C112 C113 Fe2 69.35(18) . . ?
C33 C76 C77 112.4(3) . . ?
N49 C48 C30 117.6(2) . . ?
C82 C83 C84 119.7(3) . . ?
C82 C83 C134 120.2(3) . . ?
C84 C83 C134 120.1(3) . . ?
C46 C47 C43 107.9(3) . . ?
C46 C47 Fe3 69.73(18) . . ?
C43 C47 Fe3 69.96(17) . . ?
C61 C60 C59 107.6(3) . . ?
C61 C60 Fe2 69.05(17) . . ?
C59 C60 Fe2 69.45(17) . . ?
C95 C96 C91 121.7(3) . . ?
N103 C102 C84 118.2(3) . . ?
C46 C45 C44 108.0(3) . . ?
C46 C45 Fe3 69.0(2) . . ?
C44 C45 Fe3 69.74(18) . . ?
C45 C44 C43 108.3(3) . . ?
C45 C44 Fe3 69.68(19) . . ?
C43 C44 Fe3 69.14(18) . . ?
C41 C42 C37 120.8(3) . . ?
Cl7 C5 Cl4 110.42(17) . . ?
Cl7 C5 Cl6 110.54(17) . . ?
Cl4 C5 Cl6 109.64(17) . . ?
C83 C134 C135 113.0(3) . . ?
C45 C46 C47 108.4(3) . . ?
C45 C46 Fe3 70.39(19) . . ?
C47 C46 Fe3 69.17(18) . . ?
C42 C41 C40 120.3(3) . . ?
Cl15 C13 Cl14 111.6(2) . . ?
Cl15 C13 Cl12 110.51(19) . . ?
Cl14 C13 Cl12 110.34(19) . . ?
C123 C124 C119 121.4(3) . . ?
Cl8 C9 Cl10 110.9(2) . . ?
Cl8 C9 Cl11 110.2(2) . . ?
Cl10 C9 Cl11 108.9(2) . . ?
Cl18 C17 Cl16 111.1(2) . . ?
Cl18 C17 Cl19 113.2(2) . . ?
Cl16 C17 Cl19 109.8(2) . . ?
Cl23 C21 Cl22 110.9(2) . . ?
Cl23 C21 Cl20 110.9(2) . . ?
Cl22 C21 Cl20 110.8(2) . . ?
Cl27 C25 Cl24 113.5(2) . . ?
Cl27 C25 Cl26 109.9(2) . . ?
Cl24 C25 Cl26 109.8(2) . . ?
C138 C139 C141 102.9(12) . . ?
C139 C138 C137 111.8(12) . . ?
C140 C137 C138 120.5(12) . . ?

loop_
_geom_bond_atom_site_label_1
_geom_bond_atom_site_label_2
_geom_bond_distance
_geom_bond_site_symmetry_2
_geom_bond_publ_flag
Fe1 C72 2.044(3) . ?
Fe1 C71 2.045(3) . ?
Fe1 C100 2.046(3) . ?
Fe1 C101 2.047(3) . ?
Fe1 C98 2.048(3) . ?
Fe1 C75 2.050(3) . ?
Fe1 C73 2.050(3) . ?
Fe1 C97 2.052(3) . ?
Fe1 C99 2.054(3) . ?
Fe1 C74 2.060(3) . ?
Fe2 C61 2.036(3) . ?
Fe2 C112 2.040(3) . ?
Fe2 C113 2.045(3) . ?
Fe2 C114 2.046(3) . ?
Fe2 C115 2.047(3) . ?
Fe2 C58 2.046(3) . ?
Fe2 C59 2.048(3) . ?
Fe2 C57 2.050(3) . ?
Fe2 C111 2.053(3) . ?
Fe2 C60 2.053(3) . ?
Fe3 C129 2.028(3) . ?
Fe3 C47 2.034(3) . ?
Fe3 C46 2.041(3) . ?
Fe3 C128 2.042(3) . ?
Fe3 C43 2.049(3) . ?
Fe3 C125 2.051(3) . ?
Fe3 C127 2.056(3) . ?
Fe3 C45 2.060(3) . ?
Fe3 C44 2.060(3) . ?
Fe3 C126 2.065(3) . ?
Cl4 C5 1.762(3) . ?
Cl8 C9 1.751(4) . ?
Cl7 C5 1.760(3) . ?
Cl6 C5 1.768(3) . ?
Cl12 C13 1.763(4) . ?
Cl16 C17 1.756(4) . ?
Cl20 C21 1.757(4) . ?
Cl15 C13 1.746(3) . ?
Cl24 C25 1.758(4) . ?
Cl14 C13 1.749(4) . ?
Cl10 C9 1.754(4) . ?
Cl22 C21 1.756(4) . ?
Cl27 C25 1.753(4) . ?
Cl26 C25 1.778(4) . ?
Cl18 C17 1.744(4) . ?
Cl11 C9 1.767(4) . ?
Cl19 C17 1.762(4) . ?
Cl23 C21 1.741(4) . ?
N63 C64 1.271(4) . ?
N63 C62 1.481(4) . ?
N35 C36 1.261(4) . ?
N35 C34 1.471(4) . ?
N117 C118 1.273(4) . ?
N117 C116 1.481(4) . ?
N49 C50 1.282(4) . ?
N49 C48 1.472(4) . ?
N103 C104 1.276(4) . ?
N103 C102 1.474(4) . ?
N89 C90 1.270(4) . ?
N89 C88 1.480(4) . ?
C94 C95 1.395(4) . ?
C94 C93 1.397(4) . ?
C94 C90 1.476(4) . ?
C74 C73 1.424(4) . ?
C74 C75 1.430(4) . ?
C122 C121 1.388(4) . ?
C122 C123 1.390(5) . ?
C122 C118 1.474(4) . ?
C71 C75 1.435(4) . ?
C71 C72 1.438(4) . ?
C71 C65 1.477(4) . ?
C67 C66 1.390(4) . ?
C67 C68 1.394(4) . ?
C125 C129 1.435(4) . ?
C125 C126 1.435(4) . ?
C125 C119 1.470(4) . ?
C68 C69 1.391(4) . ?
C68 C64 1.472(4) . ?
C108 C107 1.389(4) . ?
C108 C109 1.407(4) . ?
C108 C104 1.467(4) . ?
C111 C115 1.429(4) . ?
C111 C112 1.434(4) . ?
C111 C105 1.470(4) . ?
C121 C120 1.391(4) . ?
C54 C55 1.397(4) . ?
C54 C53 1.403(4) . ?
C54 C50 1.469(4) . ?
C40 C39 1.389(4) . ?
C40 C41 1.393(4) . ?
C40 C36 1.475(4) . ?
C86 C85 1.402(4) . ?
C86 C87 1.405(4) . ?
C86 C116 1.521(4) . ?
C129 C128 1.425(4) . ?
C126 C127 1.429(4) . ?
C105 C110 1.403(4) . ?
C105 C106 1.403(4) . ?
C65 C66 1.389(4) . ?
C65 C70 1.403(4) . ?
C88 C82 1.520(4) . ?
C57 C58 1.439(4) . ?
C57 C61 1.440(4) . ?
C57 C51 1.472(4) . ?
C43 C44 1.435(5) . ?
C43 C47 1.438(5) . ?
C43 C37 1.476(4) . ?
C115 C114 1.421(4) . ?
C106 C107 1.391(4) . ?
C53 C52 1.377(4) . ?
C120 C119 1.393(4) . ?
C34 C28 1.520(4) . ?
C85 C84 1.411(4) . ?
C85 C132 1.521(4) . ?
C72 C73 1.426(4) . ?
C87 C82 1.412(4) . ?
C87 C130 1.520(4) . ?
C58 C59 1.421(5) . ?
C93 C92 1.381(4) . ?
C51 C56 1.396(4) . ?
C51 C52 1.407(4) . ?
C98 C99 1.427(5) . ?
C98 C97 1.438(5) . ?
C28 C29 1.405(4) . ?
C28 C33 1.410(4) . ?
C119 C124 1.397(4) . ?
C91 C96 1.396(4) . ?
C91 C92 1.400(4) . ?
C91 C97 1.474(4) . ?
C97 C101 1.434(4) . ?
C32 C31 1.398(4) . ?
C32 C33 1.409(4) . ?
C32 C62 1.521(4) . ?
C29 C30 1.401(4) . ?
C29 C80 1.520(4) . ?
C31 C30 1.412(4) . ?
C31 C78 1.531(4) . ?
C39 C38 1.395(4) . ?
C56 C55 1.387(4) . ?
C59 C60 1.428(5) . ?
C100 C101 1.422(4) . ?
C100 C99 1.425(5) . ?
C130 C131 1.536(4) . ?
C127 C128 1.415(5) . ?
C61 C60 1.420(5) . ?
C69 C70 1.384(4) . ?
C33 C76 1.517(4) . ?
C30 C48 1.516(4) . ?
C78 C79 1.530(5) . ?
C37 C38 1.393(4) . ?
C37 C42 1.398(5) . ?
C84 C83 1.402(4) . ?
C84 C102 1.519(4) . ?
C132 C133 1.537(4) . ?
C82 C83 1.402(4) . ?
C114 C113 1.426(5) . ?
C112 C113 1.427(5) . ?
C109 C110 1.384(4) . ?
C80 C81 1.537(4) . ?
C123 C124 1.386(5) . ?
C95 C96 1.388(4) . ?
C76 C77 1.532(4) . ?
C83 C134 1.514(4) . ?
C47 C46 1.430(5) . ?
C45 C46 1.423(6) . ?
C45 C44 1.429(5) . ?
C42 C41 1.389(5) . ?
C134 C135 1.543(5) . ?
C139 C138 1.378(13) . ?
C139 C141 1.575(19) . ?
C140 C137 1.368(15) . ?
C138 C137 1.575(14) . ?
